data_4001433
loop_
_publ_author_name
'Jeannin, Olivier'
'Cl\'erac, Rodolphe'
'Fourmigu\'e, Marc'

_publ_section_title
;
 Phase Competition and Weak Hydrogen Bonding in the Giant Hysteresis of an
 S = 1/2 Nickel Dithiolene Complex: Combined Structural and Magnetic
 Studies
;
_journal_issue 24
_journal_name_full 'Chemistry of Materials'
_journal_page_first 5946
_journal_paper_doi 10.1021/cm071652q
_journal_volume 19
_journal_year 2007
_chemical_formula_moiety 'C8 F6 N2 Ni S4, C10 H10 Co'
_chemical_formula_sum 'C18 H10 Co F6 N2 Ni S4'
_chemical_formula_weight 614.16
_chemical_name_common 'Cp2Co, Ni(tfadt)2)'
_chemical_name_systematic
;
 ?
;
_space_group_IT_number 12
_symmetry_cell_setting monoclinic
_symmetry_space_group_name_Hall '-C 2y'
_symmetry_space_group_name_H-M 'C 1 2/m 1'
_atom_sites_solution_hydrogens geom
_atom_sites_solution_primary direct
_atom_sites_solution_secondary difmap
_audit_creation_method SHELXL-97
_cell_angle_alpha 90.00
_cell_angle_beta 99.309(12)
_cell_angle_gamma 90.00
_cell_formula_units_Z 4
_cell_length_a 23.180(3)
_cell_length_b 7.7477(5)
_cell_length_c 12.7587(11)
_cell_measurement_reflns_used 5904
_cell_measurement_temperature 293(2)
_cell_measurement_theta_max 25.8
_cell_measurement_theta_min 2.25
_cell_volume 2261.2(4)
_computing_cell_refinement 'CELL, Stoe-IPDS'
_computing_data_collection 'EXPOSE, Stoe-IPDS'
_computing_data_reduction 'INTEGRATE, Stoe-IPDS'
_computing_structure_refinement 'SHELXL-97 (Sheldrick, 1997)'
_computing_structure_solution 'SHELXS-97 (Sheldrick, 1997)'
_diffrn_ambient_temperature 293(2)
_diffrn_detector_area_resol_mean 6.66
_diffrn_measured_fraction_theta_full 0.984
_diffrn_measured_fraction_theta_max 0.984
_diffrn_measurement_device_type 'STOE IPDS'
_diffrn_measurement_method 'Oscillation, phi incr. 1 deg'
_diffrn_radiation_monochromator graphite
_diffrn_radiation_source 'fine-focus sealed tube'
_diffrn_radiation_type MoK\a
_diffrn_radiation_wavelength 0.71073
_diffrn_reflns_av_R_equivalents 0.0607
_diffrn_reflns_av_sigmaI/netI 0.0431
_diffrn_reflns_limit_h_max 28
_diffrn_reflns_limit_h_min -28
_diffrn_reflns_limit_k_max 9
_diffrn_reflns_limit_k_min -9
_diffrn_reflns_limit_l_max 14
_diffrn_reflns_limit_l_min -15
_diffrn_reflns_number 8785
_diffrn_reflns_theta_full 25.92
_diffrn_reflns_theta_max 25.92
_diffrn_reflns_theta_min 2.20
_exptl_absorpt_coefficient_mu 1.996
_exptl_absorpt_correction_T_max 0.7998
_exptl_absorpt_correction_T_min 0.4633
_exptl_absorpt_correction_type multi-scan
_exptl_absorpt_process_details
;
[c.f. r.h. blessing, acta cryst. (1995), a51, 33-38]
;
_exptl_crystal_colour black
_exptl_crystal_density_diffrn 1.842
_exptl_crystal_density_method 'not measured'
_exptl_crystal_description prism
_exptl_crystal_F_000 1248
_exptl_crystal_size_max 0.72
_exptl_crystal_size_mid 0.18
_exptl_crystal_size_min 0.12
_refine_diff_density_max 0.510
_refine_diff_density_min -0.635
_refine_diff_density_rms 0.057
_refine_ls_extinction_method none
_refine_ls_goodness_of_fit_ref 1.033
_refine_ls_hydrogen_treatment Constr.
_refine_ls_matrix_type full
_refine_ls_number_parameters 214
_refine_ls_number_reflns 2344
_refine_ls_number_restraints 0
_refine_ls_restrained_S_all 1.033
_refine_ls_R_factor_all 0.0734
_refine_ls_R_factor_gt 0.0457
_refine_ls_shift/su_max 0.020
_refine_ls_shift/su_mean 0.002
_refine_ls_structure_factor_coef Fsqd
_refine_ls_weighting_details 'calc w=1/[\s^2^(Fo^2^)+(0.0618P)^2^+2.6675P] where P=(Fo^2^+2Fc^2^)/3'
_refine_ls_weighting_scheme calc
_refine_ls_wR_factor_gt 0.1233
_refine_ls_wR_factor_ref 0.1388
_reflns_number_gt 1511
_reflns_number_total 2344
_reflns_threshold_expression >2sigma(I)
_cod_data_source_file cm071652q-file002.cif
_cod_data_source_block CoRTinit
_cod_original_cell_volume 2261.2(3)
_cod_original_sg_symbol_H-M C2/m
_cod_database_code 4001433

loop_
_symmetry_equiv_pos_as_xyz
'x, y, z'
'-x, y, -z'
'x+1/2, y+1/2, z'
'-x+1/2, y+1/2, -z'
'-x, -y, -z'
'x, -y, z'
'-x+1/2, -y+1/2, -z'
'x+1/2, -y+1/2, z'

loop_
_atom_site_label
_atom_site_type_symbol
_atom_site_fract_x
_atom_site_fract_y
_atom_site_fract_z
_atom_site_U_iso_or_equiv
_atom_site_adp_type
_atom_site_occupancy
_atom_site_symmetry_multiplicity
_atom_site_calc_flag
_atom_site_refinement_flags
Ni Ni 0.30136(4) 0.5000 0.01389(6) 0.0814(3) Uani 1 2 d S
Co Co 0.43463(4) 1.0000 0.74362(7) 0.0893(4) Uani 1 2 d S
S1 S 0.27999(12) 0.5000 0.17053(16) 0.1113(7) Uani 1 2 d S
S2 S 0.39354(10) 0.5000 0.07031(15) 0.1004(6) Uani 1 2 d S
S3 S 0.32221(7) 0.5000 -0.14271(13) 0.0904(6) Uani 1 2 d S
S4 S 0.20939(9) 0.5000 -0.04623(16) 0.0978(6) Uani 1 2 d S
C1 C 0.3447(5) 0.5000 0.2479(6) 0.110(3) Uani 1 2 d S
C2 C 0.3961(5) 0.5000 0.2073(6) 0.102(2) Uani 1 2 d S
C3 C 0.4539(6) 0.5000 0.2635(7) 0.125(3) Uani 1 2 d S
C4 C 0.3503(8) 0.5000 0.3684(9) 0.154(5) Uani 1 2 d S
C5 C 0.2056(3) 0.5000 -0.1819(6) 0.0838(18) Uani 1 2 d S
C6 C 0.2559(3) 0.5000 -0.2241(5) 0.0800(17) Uani 1 2 d S
C7 C 0.1486(3) 0.5000 -0.2424(7) 0.109(3) Uani 1 2 d S
C8 C 0.2572(4) 0.5000 -0.3412(7) 0.112(3) Uani 1 2 d S
N1 N 0.5023(5) 0.5000 0.3047(8) 0.158(4) Uani 1 2 d S
N2 N 0.1020(3) 0.5000 -0.2861(8) 0.165(4) Uani 1 2 d S
F1 F 0.3085(8) 0.5000 -0.3633(12) 0.150(7) Uani 0.50 2 d SP
F2 F 0.2844(6) 0.641(2) -0.3671(8) 0.167(7) Uani 0.50 1 d P
F'1 F 0.2084(5) 0.5000 -0.4011(12) 0.122(6) Uani 0.50 2 d SP
F4 F 0.2978(5) 0.5000 0.3949(6) 0.275(7) Uani 1 2 d S
F5 F 0.3748(4) 0.6278(9) 0.4136(4) 0.278(4) Uani 1 1 d .
F3 F 0.2314(11) 0.628(3) -0.3894(11) 0.286(14) Uani 0.50 1 d P
C1A C 0.4583(3) 0.9124(8) 0.6082(3) 0.1147(19) Uani 1 1 d .
H1A H 0.4904 0.8430 0.6021 0.138 Uiso 1 1 calc R
C2A C 0.4035(4) 0.8532(12) 0.6187(5) 0.138(3) Uani 1 1 d .
H2A H 0.3922 0.7382 0.6216 0.166 Uiso 1 1 calc R
C3A C 0.3670(5) 1.0000 0.6243(9) 0.167(6) Uani 1 2 d S
H3A H 0.3276 1.0000 0.6304 0.200 Uiso 1 2 calc SR
C4A C 0.5012(10) 1.093(2) 0.8630(15) 0.078(4) Uani 0.50 1 d P
H4A H 0.5331 1.1645 0.8588 0.093 Uiso 0.50 1 calc PR
C5A C 0.4641(11) 1.136(4) 0.8725(15) 0.147(17) Uani 0.50 1 d P
H5A H 0.4778 1.2491 0.8745 0.177 Uiso 0.50 1 calc PR
C6A C 0.409(2) 1.0000 0.880(5) 0.19(5) Uani 0.50 2 d SP
H6A H 0.3701 1.0000 0.8911 0.232 Uiso 0.50 2 calc SPR
C7A C 0.4400(10) 0.849(4) 0.871(2) 0.128(14) Uani 0.50 1 d P
H7A H 0.4260 0.7363 0.8699 0.154 Uiso 0.50 1 calc PR
C8A C 0.4077(16) 0.916(5) 0.884(2) 0.115(9) Uani 0.50 1 d P
H8A H 0.3762 0.8444 0.8897 0.138 Uiso 0.50 1 calc PR
C9A C 0.493(2) 1.0000 0.859(3) 0.23(4) Uani 0.50 2 d SP
H9A H 0.5310 1.0000 0.8422 0.281 Uiso 0.50 2 calc SPR

loop_
_atom_site_aniso_label
_atom_site_aniso_U_11
_atom_site_aniso_U_22
_atom_site_aniso_U_33
_atom_site_aniso_U_23
_atom_site_aniso_U_13
_atom_site_aniso_U_12
Ni 0.1009(6) 0.0818(6) 0.0669(5) 0.000 0.0299(4) 0.000
Co 0.0908(6) 0.1195(8) 0.0573(5) 0.000 0.0112(4) 0.000
S1 0.158(2) 0.1115(15) 0.0740(11) 0.000 0.0475(12) 0.000
S2 0.1126(14) 0.1155(15) 0.0715(10) 0.000 0.0106(9) 0.000
S3 0.0692(9) 0.1377(16) 0.0679(9) 0.000 0.0221(7) 0.000
S4 0.0947(12) 0.1088(14) 0.1018(13) 0.000 0.0512(10) 0.000
C1 0.198(10) 0.070(4) 0.070(4) 0.000 0.048(5) 0.000
C2 0.162(8) 0.066(4) 0.069(4) 0.000 -0.007(5) 0.000
C3 0.194(11) 0.088(6) 0.080(5) 0.000 -0.018(6) 0.000
C4 0.254(16) 0.133(9) 0.081(6) 0.000 0.045(8) 0.000
C5 0.072(4) 0.087(4) 0.096(4) 0.000 0.028(3) 0.000
C6 0.070(4) 0.099(5) 0.074(4) 0.000 0.020(3) 0.000
C7 0.067(4) 0.138(7) 0.124(6) 0.000 0.021(4) 0.000
C8 0.076(5) 0.173(10) 0.086(5) 0.000 0.009(4) 0.000
N1 0.202(10) 0.122(7) 0.129(7) 0.000 -0.037(7) 0.000
N2 0.076(5) 0.238(11) 0.183(9) 0.000 0.024(5) 0.000
F1 0.121(12) 0.25(3) 0.083(8) 0.000 0.040(7) 0.000
F2 0.157(10) 0.249(18) 0.091(5) 0.062(9) 0.006(6) -0.082(12)
F'1 0.079(5) 0.20(2) 0.086(7) 0.000 -0.003(5) 0.000
F4 0.299(12) 0.45(2) 0.078(4) 0.000 0.056(6) 0.000
F5 0.514(13) 0.228(6) 0.088(3) -0.067(3) 0.039(5) -0.101(7)
F3 0.43(3) 0.31(3) 0.116(11) 0.077(15) 0.061(16) 0.21(3)
C1A 0.153(5) 0.137(5) 0.056(2) -0.010(3) 0.019(3) 0.006(4)
C2A 0.151(7) 0.165(7) 0.091(4) -0.020(5) -0.008(4) -0.044(6)
C3A 0.086(6) 0.290(19) 0.110(7) 0.000 -0.029(5) 0.000
C4A 0.091(12) 0.080(7) 0.056(8) -0.011(5) -0.010(7) -0.011(7)
C5A 0.13(3) 0.26(5) 0.053(7) -0.002(17) 0.021(15) -0.10(3)
C6A 0.09(2) 0.38(15) 0.11(3) 0.000 0.05(2) 0.000
C7A 0.10(2) 0.19(3) 0.095(12) 0.044(14) 0.015(11) -0.06(2)
C8A 0.19(3) 0.095(9) 0.074(12) 0.008(8) 0.061(14) 0.011(13)
C9A 0.08(2) 0.57(13) 0.063(18) 0.000 0.032(15) 0.000

loop_
_atom_type_symbol
_atom_type_description
_atom_type_scat_dispersion_real
_atom_type_scat_dispersion_imag
_atom_type_scat_source
C C 0.0033 0.0016 'International Tables Vol C Tables 4.2.6.8 and 6.1.1.4'
H H 0.0000 0.0000 'International Tables Vol C Tables 4.2.6.8 and 6.1.1.4'
N N 0.0061 0.0033 'International Tables Vol C Tables 4.2.6.8 and 6.1.1.4'
F F 0.0171 0.0103 'International Tables Vol C Tables 4.2.6.8 and 6.1.1.4'
S S 0.1246 0.1234 'International Tables Vol C Tables 4.2.6.8 and 6.1.1.4'
Co Co 0.3494 0.9721 'International Tables Vol C Tables 4.2.6.8 and 6.1.1.4'
Ni Ni 0.3393 1.1124 'International Tables Vol C Tables 4.2.6.8 and 6.1.1.4'

loop_
_geom_angle_atom_site_label_1
_geom_angle_atom_site_label_2
_geom_angle_atom_site_label_3
_geom_angle
_geom_angle_site_symmetry_1
_geom_angle_site_symmetry_3
S3 Ni S1 179.71(10) . .
S3 Ni S2 87.13(7) . .
S1 Ni S2 93.16(10) . .
S3 Ni S4 91.59(8) . .
S1 Ni S4 88.12(9) . .
S2 Ni S4 178.72(8) . .
C9A Co C6A 64.9(19) . .
C9A Co C5A 39.0(11) . .
C6A Co C5A 50.7(13) . .
C9A Co C5A 39.0(11) . 6_575
C6A Co C5A 50.7(13) . 6_575
C5A Co C5A 64.4(17) . 6_575
C9A Co C7A 53.5(10) . 6_575
C6A Co C7A 41.5(12) . 6_575
C5A Co C7A 16.4(11) . 6_575
C5A Co C7A 70.6(8) 6_575 6_575
C9A Co C7A 53.5(10) . .
C6A Co C7A 41.5(12) . .
C5A Co C7A 70.6(8) . .
C5A Co C7A 16.4(11) 6_575 .
C7A Co C7A 72(2) 6_575 .
C9A Co C2A 140.0(6) . .
C6A Co C2A 126.5(12) . .
C5A Co C2A 176.9(8) . .
C5A Co C2A 113.0(9) 6_575 .
C7A Co C2A 162.5(7) 6_575 .
C7A Co C2A 106.4(10) . .
C9A Co C2A 140.0(6) . 6_575
C6A Co C2A 126.5(12) . 6_575
C5A Co C2A 113.0(9) . 6_575
C5A Co C2A 176.9(8) 6_575 6_575
C7A Co C2A 106.4(10) 6_575 6_575
C7A Co C2A 162.5(7) . 6_575
C2A Co C2A 69.5(5) . 6_575
C9A Co C3A 176.4(13) . .
C6A Co C3A 111.5(17) . .
C5A Co C3A 139.0(9) . .
C5A Co C3A 139.0(9) 6_575 .
C7A Co C3A 124.0(7) 6_575 .
C7A Co C3A 124.0(7) . .
C2A Co C3A 41.8(3) . .
C2A Co C3A 41.8(3) 6_575 .
C9A Co C1A 114.7(12) . .
C6A Co C1A 160.3(2) . .
C5A Co C1A 141.9(7) . .
C5A Co C1A 115.3(7) 6_575 .
C7A Co C1A 155.4(9) 6_575 .
C7A Co C1A 120.8(10) . .
C2A Co C1A 40.2(3) . .
C2A Co C1A 67.7(3) 6_575 .
C3A Co C1A 68.6(4) . .
C9A Co C1A 114.7(12) . 6_575
C6A Co C1A 160.3(2) . 6_575
C5A Co C1A 115.3(7) . 6_575
C5A Co C1A 141.9(7) 6_575 6_575
C7A Co C1A 120.8(10) 6_575 6_575
C7A Co C1A 155.4(9) . 6_575
C2A Co C1A 67.7(3) . 6_575
C2A Co C1A 40.2(3) 6_575 6_575
C3A Co C1A 68.6(4) . 6_575
C1A Co C1A 39.4(4) . 6_575
C9A Co C8A 66.5(16) . 6_575
C6A Co C8A 18.2(10) . 6_575
C5A Co C8A 40.0(14) . 6_575
C5A Co C8A 64.3(13) 6_575 6_575
C7A Co C8A 26.7(10) 6_575 6_575
C7A Co C8A 58.2(15) . 6_575
C2A Co C8A 137.8(10) . 6_575
C2A Co C8A 112.7(11) 6_575 6_575
C3A Co C8A 110.2(11) . 6_575
C1A Co C8A 177.9(10) . 6_575
C1A Co C8A 142.1(11) 6_575 6_575
C1 S1 Ni 103.5(3) . .
C2 S2 Ni 102.0(4) . .
C6 S3 Ni 104.5(2) . .
C5 S4 Ni 104.2(2) . .
C2 C1 C4 116.3(11) . .
C2 C1 S1 122.1(6) . .
C4 C1 S1 121.6(9) . .
C1 C2 C3 128.1(8) . .
C1 C2 S2 119.2(7) . .
C3 C2 S2 112.6(8) . .
N1 C3 C2 176.6(12) . .
F5 C4 F5 106.4(15) . 6_565
F5 C4 F4 104.7(9) . .
F5 C4 F4 104.7(9) 6_565 .
F5 C4 C1 115.4(7) . .
F5 C4 C1 115.4(7) 6_565 .
F4 C4 C1 109.1(13) . .
C6 C5 C7 124.6(7) . .
C6 C5 S4 119.3(6) . .
C7 C5 S4 116.1(5) . .
C5 C6 C8 123.4(7) . .
C5 C6 S3 120.3(5) . .
C8 C6 S3 116.3(5) . .
N2 C7 C5 176.6(10) . .
F'1 C8 F1 130.6(12) . .
F'1 C8 F3 53.0(13) . 6_565
F1 C8 F3 106.3(13) . 6_565
F'1 C8 F3 53.0(13) . .
F1 C8 F3 106.3(12) . .
F3 C8 F3 103(2) 6_565 .
F'1 C8 F2 105.4(8) . .
F1 C8 F2 56.2(8) . .
F3 C8 F2 136.9(11) 6_565 .
F3 C8 F2 56.1(11) . .
F'1 C8 F2 105.4(8) . 6_565
F1 C8 F2 56.2(8) . 6_565
F3 C8 F2 56.1(11) 6_565 6_565
F3 C8 F2 136.9(11) . 6_565
F2 C8 F2 110.4(16) . 6_565
F'1 C8 C6 116.2(10) . .
F1 C8 C6 113.2(10) . .
F3 C8 C6 113.5(9) 6_565 .
F3 C8 C6 113.5(9) . .
F2 C8 C6 109.6(7) . .
F2 C8 C6 109.6(7) 6_565 .
F2 F1 F2 126(2) 6_565 .
F2 F1 C8 64.5(10) 6_565 .
F2 F1 C8 64.5(10) . .
F3 F2 F1 112(2) . .
F3 F2 C8 59.5(11) . .
F1 F2 C8 59.3(12) . .
F3 F'1 F3 124(3) . 6_565
F3 F'1 C8 63.9(12) . .
F3 F'1 C8 63.9(12) 6_565 .
F'1 F3 F2 122(2) . .
F'1 F3 C8 63.2(14) . .
F2 F3 C8 64.4(10) . .
C1A C1A C2A 109.4(5) 6_575 .
C1A C1A Co 70.30(18) 6_575 .
C2A C1A Co 69.2(4) . .
C1A C2A C3A 107.6(8) . .
C1A C2A Co 70.6(3) . .
C3A C2A Co 69.3(5) . .
C2A C3A C2A 105.9(10) . 6_575
C2A C3A Co 69.0(4) . .
C2A C3A Co 69.0(4) 6_575 .
C4A C4A C7A 107.2(15) 6_575 6_575
C4A C4A Co 70.0(6) 6_575 .
C7A C4A Co 64.1(13) 6_575 .
C9A C5A C8A 108(3) . 6_575
C9A C5A Co 65(2) . .
C8A C5A Co 74.2(17) 6_575 .
C7A C6A C7A 115(3) 6_575 .
C7A C6A Co 72(2) 6_575 .
C7A C6A Co 72(2) . .
C7A C6A C9A 57.3(15) 6_575 .
C7A C6A C9A 57.3(15) . .
Co C6A C9A 55.4(18) . .
C6A C7A C4A 105(2) . 6_575
C6A C7A Co 67(2) . .
C4A C7A Co 72.9(12) 6_575 .
C8A C8A C5A 107(2) 6_575 6_575
C8A C8A Co 71.8(10) 6_575 .
C5A C8A Co 65.8(14) 6_575 .
C5A C9A C5A 111(4) 6_575 .
C5A C9A Co 76(3) 6_575 .
C5A C9A Co 76(3) . .
C5A C9A C6A 56(2) 6_575 .
C5A C9A C6A 56(2) . .
Co C9A C6A 60(2) . .

loop_
_geom_bond_atom_site_label_1
_geom_bond_atom_site_label_2
_geom_bond_distance
_geom_bond_site_symmetry_2
Ni S3 2.1303(17) .
Ni S1 2.1354(19) .
Ni S2 2.142(2) .
Ni S4 2.146(2) .
Co C9A 1.84(5) .
Co C6A 1.93(5) .
Co C5A 1.98(2) .
Co C5A 1.98(2) 6_575
Co C7A 1.99(3) 6_575
Co C7A 1.99(3) .
Co C2A 1.996(7) .
Co C2A 1.996(6) 6_575
Co C3A 2.000(9) .
Co C1A 2.014(5) .
Co C1A 2.014(5) 6_575
Co C8A 2.09(3) 6_575
S1 C1 1.656(11) .
S2 C2 1.739(8) .
S3 C6 1.710(7) .
S4 C5 1.720(7) .
C1 C2 1.375(12) .
C1 C4 1.522(12) .
C2 C3 1.414(14) .
C3 N1 1.160(13) .
C4 F5 1.236(10) .
C4 F5 1.236(10) 6_565
C4 F4 1.316(18) .
C5 C6 1.360(8) .
C5 C7 1.418(11) .
C6 C8 1.501(10) .
C7 N2 1.132(10) .
C8 F'1 1.260(17) .
C8 F1 1.264(18) .
C8 F3 1.268(15) 6_565
C8 F3 1.268(15) .
C8 F2 1.327(12) .
C8 F2 1.327(12) 6_565
F1 F2 1.222(17) 6_565
F1 F2 1.222(17) .
F2 F3 1.22(2) .
F'1 F3 1.13(3) .
F'1 F3 1.13(3) 6_565
C1A C1A 1.358(12) 6_575
C1A C2A 1.379(9) .
C2A C3A 1.425(10) .
C3A C2A 1.425(10) 6_575
C4A C4A 1.45(4) 6_575
C4A C7A 1.51(4) 6_575
C5A C9A 1.28(4) .
C5A C8A 1.40(5) 6_575
C6A C7A 1.39(4) 6_575
C6A C7A 1.39(4) .
C6A C9A 2.02(6) .
C7A C4A 1.51(4) 6_575
C8A C8A 1.30(8) 6_575
C8A C5A 1.40(5) 6_575
C9A C5A 1.28(4) 6_575
